data_4502850
loop_
_publ_author_name
'Galloway, Rhona J.'
'Raza, Syed A.'
'Young, Robert D.'
'Oswald, Iain D. H.'

_publ_section_title
;
 Tracking the Structural Changes in a Series of Cholesterol Solvates
;
_journal_issue 1
_journal_name_full 'Crystal Growth &amp; Design'
_journal_page_first 231
_journal_paper_doi 10.1021/cg200971f
_journal_volume 12
_journal_year 2012
_chemical_formula_moiety '2(C27 H46 O), C6 H14 O'
_chemical_formula_sum 'C60 H106 O3'
_chemical_formula_weight 875.45
_chemical_name_common '2:1 Cholesterol:hexanol solvate'
_chemical_name_systematic
; 
 ? 
;
_space_group_IT_number 5
_symmetry_cell_setting monoclinic
_symmetry_space_group_name_Hall 'C 2y'
_symmetry_space_group_name_H-M 'C 1 2 1'
_atom_sites_solution_hydrogens geom
_atom_sites_solution_primary direct
_atom_sites_solution_secondary difmap
_audit_creation_method SHELXL-97
_cell_angle_alpha 90.00
_cell_angle_beta 96.166(3)
_cell_angle_gamma 90.00
_cell_formula_units_Z 2
_cell_length_a 42.982(2)
_cell_length_b 10.3695(7)
_cell_length_c 6.2684(4)
_cell_measurement_reflns_used 6988
_cell_measurement_temperature 123(2)
_cell_measurement_theta_max 24.92
_cell_measurement_theta_min 2.43
_cell_volume 2777.7(3)
_computing_cell_refinement 'Bruker SAINT'
_computing_data_collection 'Bruker APEX2'
_computing_data_reduction 'Bruker SAINT'
_computing_molecular_graphics 'Bruker SHELXTL'
_computing_publication_material 'Bruker SHELXTL'
_computing_structure_refinement 'SHELXL-97 (Sheldrick, 2008)'
_computing_structure_solution 'SHELXS-97 (Sheldrick, 2008)'
_diffrn_ambient_temperature 123(2)
_diffrn_measured_fraction_theta_full 0.992
_diffrn_measured_fraction_theta_max 0.992
_diffrn_measurement_device_type 'Bruker APEX-II CCD'
_diffrn_measurement_method '\f and \w scans'
_diffrn_radiation_monochromator graphite
_diffrn_radiation_source 'fine-focus sealed tube'
_diffrn_radiation_type MoK\a
_diffrn_radiation_wavelength 0.71073
_diffrn_reflns_av_R_equivalents 0.0600
_diffrn_reflns_av_sigmaI/netI 0.0601
_diffrn_reflns_limit_h_max 51
_diffrn_reflns_limit_h_min -50
_diffrn_reflns_limit_k_max 12
_diffrn_reflns_limit_k_min -12
_diffrn_reflns_limit_l_max 7
_diffrn_reflns_limit_l_min -7
_diffrn_reflns_number 19989
_diffrn_reflns_theta_full 25.13
_diffrn_reflns_theta_max 25.13
_diffrn_reflns_theta_min 1.91
_exptl_absorpt_coefficient_mu 0.061
_exptl_absorpt_correction_T_max 0.7452
_exptl_absorpt_correction_T_min 0.6246
_exptl_absorpt_correction_type none
_exptl_absorpt_process_details SADABS
_exptl_crystal_colour Colourless
_exptl_crystal_density_diffrn 1.047
_exptl_crystal_density_meas 0
_exptl_crystal_density_method 'not measured'
_exptl_crystal_description Lathe
_exptl_crystal_F_000 980
_exptl_crystal_size_max 1.5
_exptl_crystal_size_mid 0.38
_exptl_crystal_size_min 0.05
_refine_diff_density_max 0.623
_refine_diff_density_min -0.286
_refine_diff_density_rms 0.059
_refine_ls_abs_structure_details 'Flack H D (1983), Acta Cryst. A39, 876-881'
_refine_ls_abs_structure_Flack 8(4)
_refine_ls_extinction_method none
_refine_ls_goodness_of_fit_ref 1.092
_refine_ls_hydrogen_treatment mixed
_refine_ls_matrix_type full
_refine_ls_number_parameters 351
_refine_ls_number_reflns 4924
_refine_ls_number_restraints 386
_refine_ls_restrained_S_all 1.110
_refine_ls_R_factor_all 0.0936
_refine_ls_R_factor_gt 0.0774
_refine_ls_shift/su_max 0.005
_refine_ls_shift/su_mean 0.000
_refine_ls_structure_factor_coef Fsqd
_refine_ls_weighting_details 'calc w=1/[\s^2^(Fo^2^)+(0.1371P)^2^+1.8919P] where P=(Fo^2^+2Fc^2^)/3'
_refine_ls_weighting_scheme calc
_refine_ls_wR_factor_gt 0.2203
_refine_ls_wR_factor_ref 0.2357
_reflns_number_gt 3915
_reflns_number_total 4924
_reflns_threshold_expression >2sigma(I)
_cod_data_source_file cg200971f_si_002.cif
_cod_data_source_block 4
_cod_depositor_comments
;
The following automatic conversions were performed:

'_symmetry_cell_setting' value 'Monoclinic' changed to 'monoclinic'
according to /home/saulius/struct/CIF-dictionaries/cif_core.dic
dictionary named 'cif_core.dic' version 2.4.1 from 2010-06-29.

Automatic conversion script
Id: cif_fix_values 1715 2011-07-08 13:25:40Z adriana 
;
_cod_original_sg_symbol_H-M C2
_cod_database_code 4502850

loop_
_symmetry_equiv_pos_as_xyz
'x, y, z'
'-x, y, -z'
'x+1/2, y+1/2, z'
'-x+1/2, y+1/2, -z'

loop_
_atom_site_label
_atom_site_type_symbol
_atom_site_fract_x
_atom_site_fract_y
_atom_site_fract_z
_atom_site_U_iso_or_equiv
_atom_site_adp_type
_atom_site_occupancy
_atom_site_symmetry_multiplicity
_atom_site_calc_flag
_atom_site_refinement_flags
_atom_site_disorder_assembly
_atom_site_disorder_group
C1 C 0.39311(8) 0.5341(5) -0.2233(6) 0.0472(10) Uani 1 1 d U . .
H1A H 0.3816 0.4585 -0.2874 0.057 Uiso 1 1 calc R . .
H1B H 0.3853 0.6114 -0.3052 0.057 Uiso 1 1 calc R . .
C2 C 0.42765(9) 0.5173(6) -0.2476(6) 0.0554(11) Uani 1 1 d DU . .
H2A H 0.4306 0.5115 -0.4018 0.066 Uiso 1 1 calc R . .
H2B H 0.4353 0.4360 -0.1776 0.066 Uiso 1 1 calc R . .
C3 C 0.44655(9) 0.6299(6) -0.1471(7) 0.0642(13) Uani 1 1 d DU . .
H3 H 0.4392 0.7111 -0.2223 0.077 Uiso 1 1 calc R . .
O1 O 0.47921(7) 0.6129(6) -0.1676(6) 0.0965(16) Uani 1 1 d DU . .
H1C H 0.489(3) 0.613(14) -0.042(10) 0.116 Uiso 0.50 1 d PD A 1
H1D H 0.4811(5) 0.542(8) -0.23(2) 0.116 Uiso 0.50 1 d PD B 2
C4 C 0.44172(9) 0.6411(6) 0.0880(6) 0.0593(12) Uani 1 1 d U . .
H4A H 0.4529 0.7183 0.1494 0.071 Uiso 1 1 calc R . .
H4B H 0.4508 0.5645 0.1657 0.071 Uiso 1 1 calc R . .
C5 C 0.40704(8) 0.6514(5) 0.1214(6) 0.0466(9) Uani 1 1 d U . .
C6 C 0.39730(9) 0.7447(5) 0.2417(6) 0.0461(9) Uani 1 1 d U . .
H6 H 0.4125 0.8042 0.3038 0.055 Uiso 1 1 calc R . .
C7 C 0.36394(8) 0.7638(4) 0.2875(6) 0.0427(9) Uani 1 1 d U . .
H7A H 0.3549 0.8386 0.2043 0.051 Uiso 1 1 calc R . .
H7B H 0.3636 0.7833 0.4417 0.051 Uiso 1 1 calc R . .
C8 C 0.34393(8) 0.6450(4) 0.2297(5) 0.0322(7) Uani 1 1 d U . .
H8 H 0.3492 0.5772 0.3412 0.039 Uiso 1 1 calc R . .
C9 C 0.35099(8) 0.5920(4) 0.0101(5) 0.0339(8) Uani 1 1 d U . .
H9 H 0.3478 0.6651 -0.0941 0.041 Uiso 1 1 calc R . .
C10 C 0.38574(8) 0.5490(4) 0.0132(5) 0.0397(9) Uani 1 1 d U . .
C19 C 0.39197(9) 0.4209(4) 0.1329(7) 0.0486(10) Uani 1 1 d U . .
H19A H 0.4146 0.4080 0.1642 0.073 Uiso 1 1 calc R . .
H19B H 0.3830 0.3498 0.0433 0.073 Uiso 1 1 calc R . .
H19C H 0.3823 0.4231 0.2675 0.073 Uiso 1 1 calc R . .
C11 C 0.32768(8) 0.4863(4) -0.0711(5) 0.0371(8) Uani 1 1 d U . .
H11A H 0.3320 0.4082 0.0179 0.044 Uiso 1 1 calc R . .
H11B H 0.3312 0.4640 -0.2203 0.044 Uiso 1 1 calc R . .
C12 C 0.29283(7) 0.5241(4) -0.0666(5) 0.0328(8) Uani 1 1 d U . .
H12A H 0.2875 0.5952 -0.1694 0.039 Uiso 1 1 calc R . .
H12B H 0.2794 0.4494 -0.1115 0.039 Uiso 1 1 calc R . .
C13 C 0.28658(7) 0.5669(3) 0.1592(5) 0.0296(7) Uani 1 1 d U . .
C18 C 0.29010(8) 0.4523(4) 0.3157(5) 0.0348(8) Uani 1 1 d U . .
H18A H 0.3117 0.4203 0.3264 0.052 Uiso 1 1 calc R . .
H18B H 0.2757 0.3833 0.2629 0.052 Uiso 1 1 calc R . .
H18C H 0.2852 0.4804 0.4575 0.052 Uiso 1 1 calc R . .
C14 C 0.30928(8) 0.6776(4) 0.2229(5) 0.0309(7) Uani 1 1 d U . .
H14 H 0.3051 0.7445 0.1086 0.037 Uiso 1 1 calc R . .
C15 C 0.29779(8) 0.7355(4) 0.4254(5) 0.0345(8) Uani 1 1 d U . .
H15A H 0.3026 0.8288 0.4365 0.041 Uiso 1 1 calc R . .
H15B H 0.3076 0.6915 0.5560 0.041 Uiso 1 1 calc R . .
C16 C 0.26234(9) 0.7121(4) 0.3948(5) 0.0368(8) Uani 1 1 d U . .
H16A H 0.2509 0.7952 0.3896 0.044 Uiso 1 1 calc R . .
H16B H 0.2559 0.6603 0.5150 0.044 Uiso 1 1 calc R . .
C17 C 0.25513(7) 0.6386(4) 0.1802(5) 0.0312(7) Uani 1 1 d U . .
H17 H 0.2530 0.7054 0.0646 0.037 Uiso 1 1 calc R . .
C20 C 0.22428(8) 0.5600(4) 0.1566(6) 0.0381(8) Uani 1 1 d U . .
H20 H 0.2278 0.4773 0.2377 0.046 Uiso 1 1 calc R . .
C21 C 0.21490(10) 0.5288(5) -0.0815(8) 0.0639(13) Uani 1 1 d U . .
H21A H 0.1955 0.4785 -0.0959 0.096 Uiso 1 1 calc R . .
H21B H 0.2316 0.4788 -0.1375 0.096 Uiso 1 1 calc R . .
H21C H 0.2117 0.6093 -0.1628 0.096 Uiso 1 1 calc R . .
C22 C 0.19769(8) 0.6336(5) 0.2445(6) 0.0436(9) Uani 1 1 d U . .
H22A H 0.2044 0.6566 0.3958 0.052 Uiso 1 1 calc R . .
H22B H 0.1943 0.7151 0.1630 0.052 Uiso 1 1 calc R . .
C23 C 0.16676(9) 0.5630(5) 0.2358(8) 0.0577(11) Uani 1 1 d U D .
H23A H 0.1584 0.5517 0.0835 0.069 Uiso 1 1 calc R . .
H23B H 0.1706 0.4761 0.2984 0.069 Uiso 1 1 calc R . .
C24 C 0.14227(9) 0.6292(6) 0.3514(8) 0.0597(12) Uani 1 1 d DU . .
H24A H 0.1388 0.7169 0.2911 0.072 Uiso 1 1 calc R C 1
H24B H 0.1504 0.6387 0.5044 0.072 Uiso 1 1 calc R C 1
C25 C 0.1110(2) 0.5602(12) 0.3388(17) 0.062(2) Uani 0.675(13) 1 d PU D 1
H25 H 0.1153 0.4682 0.3799 0.074 Uiso 0.675(13) 1 calc PR D 1
C26 C 0.09270(17) 0.5608(10) 0.1235(15) 0.072(3) Uani 0.675(13) 1 d PU D 1
H26A H 0.0742 0.5061 0.1265 0.108 Uiso 0.675(13) 1 calc PR D 1
H26B H 0.1057 0.5274 0.0166 0.108 Uiso 0.675(13) 1 calc PR D 1
H26C H 0.0862 0.6491 0.0856 0.108 Uiso 0.675(13) 1 calc PR D 1
C27 C 0.0907(3) 0.6204(14) 0.509(2) 0.083(3) Uani 0.675(13) 1 d PU D 1
H27A H 0.0862 0.7110 0.4733 0.125 Uiso 0.675(13) 1 calc PR D 1
H27B H 0.1022 0.6149 0.6524 0.125 Uiso 0.675(13) 1 calc PR D 1
H27C H 0.0710 0.5727 0.5072 0.125 Uiso 0.675(13) 1 calc PR D 1
C25A C 0.1118(3) 0.570(2) 0.406(3) 0.059(3) Uani 0.325(13) 1 d PDU D 2
H25A H 0.1162 0.5163 0.5389 0.070 Uiso 0.325(13) 1 calc PR D 2
C26A C 0.1005(3) 0.4803(18) 0.219(3) 0.062(4) Uani 0.325(13) 1 d PDU D 2
H26D H 0.1078 0.5132 0.0867 0.093 Uiso 0.325(13) 1 calc PR D 2
H26E H 0.0776 0.4772 0.2026 0.093 Uiso 0.325(13) 1 calc PR D 2
H26F H 0.1089 0.3934 0.2481 0.093 Uiso 0.325(13) 1 calc PR D 2
C27A C 0.0880(6) 0.675(3) 0.448(5) 0.082(6) Uani 0.325(13) 1 d PDU D 2
H27D H 0.0947 0.7174 0.5851 0.124 Uiso 0.325(13) 1 calc PR D 2
H27E H 0.0674 0.6357 0.4542 0.124 Uiso 0.325(13) 1 calc PR D 2
H27F H 0.0869 0.7386 0.3322 0.124 Uiso 0.325(13) 1 calc PR D 2
O1S O 0.0028(8) 0.9936(12) 0.517(5) 0.122(5) Uani 0.50 1 d PDU E -1
H1S H -0.0137 1.0374 0.5005 0.184 Uiso 0.50 1 calc PR E -1
C2S C -0.0047(6) 0.8562(16) 0.470(4) 0.165(6) Uani 0.50 1 d PDU E -1
H2SA H 0.0008 0.8351 0.3245 0.198 Uiso 0.50 1 calc PR E -1
H2SB H -0.0275 0.8431 0.4698 0.198 Uiso 0.50 1 calc PR E -1
C3S C 0.0122(5) 0.7661(19) 0.629(4) 0.201(6) Uani 0.50 1 d PDU E -1
H3SA H 0.0131 0.6818 0.5553 0.241 Uiso 0.50 1 calc PR E -1
H3SB H 0.0341 0.7977 0.6530 0.241 Uiso 0.50 1 calc PR E -1
C4S C 0.0023(6) 0.7387(17) 0.845(4) 0.210(6) Uani 0.50 1 d PDU E -1
H4SA H -0.0176 0.7857 0.8545 0.252 Uiso 0.50 1 calc PR E -1
H4SB H 0.0181 0.7783 0.9519 0.252 Uiso 0.50 1 calc PR E -1
C5S C -0.0027(6) 0.6006(18) 0.919(3) 0.215(6) Uani 0.50 1 d PDU E -1
H5SA H 0.0035 0.5972 1.0753 0.258 Uiso 0.50 1 calc PR E -1
H5SB H -0.0255 0.5828 0.8965 0.258 Uiso 0.50 1 calc PR E -1
C6S C 0.0135(5) 0.493(2) 0.818(4) 0.230(7) Uani 0.50 1 d PDU E -1
H6SA H 0.0237 0.4389 0.9368 0.276 Uiso 0.50 1 calc PR E -1
H6SB H 0.0306 0.5312 0.7450 0.276 Uiso 0.50 1 calc PR E -1
C7S C -0.0044(4) 0.4013(15) 0.659(3) 0.187(7) Uani 0.50 1 d PDU E -1
H7SA H -0.0016 0.3124 0.7107 0.281 Uiso 0.50 1 calc PR E -1
H7SB H 0.0037 0.4092 0.5191 0.281 Uiso 0.50 1 calc PR E -1
H7SC H -0.0266 0.4237 0.6446 0.281 Uiso 0.50 1 calc PR E -1

loop_
_atom_site_aniso_label
_atom_site_aniso_U_11
_atom_site_aniso_U_22
_atom_site_aniso_U_33
_atom_site_aniso_U_23
_atom_site_aniso_U_13
_atom_site_aniso_U_12
C1 0.0257(17) 0.086(3) 0.0296(17) -0.0027(19) 0.0042(14) 0.0007(19)
C2 0.0296(18) 0.104(3) 0.0340(18) -0.005(2) 0.0101(15) 0.005(2)
C3 0.0258(18) 0.115(4) 0.053(2) -0.006(3) 0.0102(17) -0.004(2)
O1 0.0257(16) 0.190(5) 0.078(3) -0.023(3) 0.0216(15) -0.010(2)
C4 0.0256(18) 0.107(4) 0.046(2) -0.007(2) 0.0042(16) -0.005(2)
C5 0.0261(17) 0.081(3) 0.0328(17) -0.0006(19) 0.0015(14) -0.0014(18)
C6 0.0254(17) 0.071(3) 0.0405(19) -0.0064(19) -0.0026(14) -0.0075(18)
C7 0.0312(18) 0.057(2) 0.0394(19) -0.0074(18) 0.0027(14) -0.0064(17)
C8 0.0256(15) 0.0454(19) 0.0255(15) -0.0020(15) 0.0018(12) -0.0053(14)
C9 0.0220(15) 0.053(2) 0.0268(16) 0.0023(14) 0.0015(12) 0.0011(14)
C10 0.0221(15) 0.069(2) 0.0281(16) -0.0018(17) 0.0031(13) 0.0018(16)
C19 0.0297(19) 0.071(3) 0.046(2) 0.000(2) 0.0073(16) 0.0119(18)
C11 0.0217(15) 0.060(2) 0.0302(16) -0.0063(16) 0.0059(13) 0.0008(15)
C12 0.0225(15) 0.051(2) 0.0250(15) -0.0015(15) 0.0029(12) -0.0004(15)
C13 0.0225(15) 0.0433(19) 0.0235(15) 0.0032(14) 0.0043(12) 0.0031(14)
C18 0.0296(17) 0.0441(19) 0.0312(17) 0.0050(15) 0.0059(14) 0.0042(15)
C14 0.0265(16) 0.0420(19) 0.0242(14) 0.0022(14) 0.0035(12) -0.0011(14)
C15 0.0339(18) 0.045(2) 0.0254(16) 0.0010(14) 0.0066(13) 0.0021(16)
C16 0.0338(18) 0.049(2) 0.0285(16) -0.0003(15) 0.0063(13) 0.0018(15)
C17 0.0239(15) 0.0388(18) 0.0317(16) 0.0049(14) 0.0062(12) 0.0033(14)
C20 0.0266(16) 0.0390(19) 0.0499(19) 0.0071(17) 0.0097(14) 0.0021(14)
C21 0.038(2) 0.080(3) 0.076(3) -0.039(3) 0.018(2) -0.020(2)
C22 0.0262(17) 0.061(2) 0.0433(19) -0.0021(19) 0.0049(14) 0.0036(17)
C23 0.0320(19) 0.057(3) 0.088(3) 0.017(2) 0.022(2) 0.0084(18)
C24 0.0289(19) 0.090(3) 0.061(2) 0.001(2) 0.0115(17) -0.003(2)
C25 0.034(3) 0.080(4) 0.074(5) 0.014(4) 0.023(3) 0.009(3)
C26 0.037(4) 0.087(6) 0.093(5) 0.004(5) 0.011(3) -0.013(4)
C27 0.037(4) 0.125(9) 0.091(7) -0.002(6) 0.027(4) -0.001(6)
C25A 0.036(5) 0.083(6) 0.061(6) 0.016(5) 0.026(5) 0.005(5)
C26A 0.035(6) 0.079(9) 0.073(8) 0.011(6) 0.011(6) -0.010(6)
C27A 0.051(8) 0.107(12) 0.096(13) -0.002(10) 0.039(9) 0.011(9)
O1S 0.092(10) 0.188(8) 0.091(8) -0.041(10) 0.026(7) 0.017(10)
C2S 0.068(11) 0.189(10) 0.242(14) -0.002(11) 0.039(9) -0.012(9)
C3S 0.108(9) 0.210(10) 0.284(15) 0.013(11) 0.021(10) 0.006(9)
C4S 0.111(9) 0.228(11) 0.289(15) 0.025(12) 0.016(10) 0.025(10)
C5S 0.097(9) 0.230(12) 0.315(17) 0.053(12) 0.010(11) 0.052(10)
C6S 0.128(11) 0.223(12) 0.334(18) 0.054(13) 0.006(12) 0.058(10)
C7S 0.082(10) 0.123(11) 0.35(2) 0.126(11) 0.008(13) 0.028(8)

loop_
_atom_type_symbol
_atom_type_description
_atom_type_scat_dispersion_real
_atom_type_scat_dispersion_imag
_atom_type_scat_source
C C 0.0033 0.0016 'International Tables Vol C Tables 4.2.6.8 and 6.1.1.4'
H H 0.0000 0.0000 'International Tables Vol C Tables 4.2.6.8 and 6.1.1.4'
O O 0.0106 0.0060 'International Tables Vol C Tables 4.2.6.8 and 6.1.1.4'

loop_
_geom_angle_atom_site_label_1
_geom_angle_atom_site_label_2
_geom_angle_atom_site_label_3
_geom_angle
C2 C1 C10 114.1(3)
C2 C1 H1A 108.7
C10 C1 H1A 108.7
C2 C1 H1B 108.7
C10 C1 H1B 108.7
H1A C1 H1B 107.6
C1 C2 C3 110.8(4)
C1 C2 H2A 109.5
C3 C2 H2A 109.5
C1 C2 H2B 109.5
C3 C2 H2B 109.5
H2A C2 H2B 108.1
O1 C3 C4 109.5(3)
O1 C3 C2 110.7(4)
C4 C3 C2 109.8(4)
O1 C3 H3 108.9
C4 C3 H3 108.9
C2 C3 H3 108.9
C3 O1 H1C 108(10)
C3 O1 H1D 107.2(7)
H1C O1 H1D 112(10)
C3 C4 C5 112.1(3)
C3 C4 H4A 109.2
C5 C4 H4A 109.2
C3 C4 H4B 109.2
C5 C4 H4B 109.2
H4A C4 H4B 107.9
C6 C5 C10 123.7(3)
C6 C5 C4 120.1(4)
C10 C5 C4 116.2(4)
C5 C6 C7 124.8(4)
C5 C6 H6 117.6
C7 C6 H6 117.6
C6 C7 C8 111.9(3)
C6 C7 H7A 109.2
C8 C7 H7A 109.2
C6 C7 H7B 109.2
C8 C7 H7B 109.2
H7A C7 H7B 107.9
C14 C8 C7 110.6(3)
C14 C8 C9 109.9(2)
C7 C8 C9 109.9(3)
C14 C8 H8 108.8
C7 C8 H8 108.8
C9 C8 H8 108.8
C11 C9 C8 111.5(3)
C11 C9 C10 113.0(3)
C8 C9 C10 111.8(3)
C11 C9 H9 106.7
C8 C9 H9 106.7
C10 C9 H9 106.7
C5 C10 C19 108.8(3)
C5 C10 C1 108.7(3)
C19 C10 C1 109.7(3)
C5 C10 C9 109.8(3)
C19 C10 C9 111.8(3)
C1 C10 C9 108.0(3)
C10 C19 H19A 109.5
C10 C19 H19B 109.5
H19A C19 H19B 109.5
C10 C19 H19C 109.5
H19A C19 H19C 109.5
H19B C19 H19C 109.5
C9 C11 C12 114.2(3)
C9 C11 H11A 108.7
C12 C11 H11A 108.7
C9 C11 H11B 108.7
C12 C11 H11B 108.7
H11A C11 H11B 107.6
C13 C12 C11 110.8(2)
C13 C12 H12A 109.5
C11 C12 H12A 109.5
C13 C12 H12B 109.5
C11 C12 H12B 109.5
H12A C12 H12B 108.1
C14 C13 C12 106.7(3)
C14 C13 C18 113.3(3)
C12 C13 C18 110.5(3)
C14 C13 C17 98.9(3)
C12 C13 C17 117.0(3)
C18 C13 C17 109.9(3)
C13 C18 H18A 109.5
C13 C18 H18B 109.5
H18A C18 H18B 109.5
C13 C18 H18C 109.5
H18A C18 H18C 109.5
H18B C18 H18C 109.5
C8 C14 C13 115.8(3)
C8 C14 C15 117.7(3)
C13 C14 C15 104.9(3)
C8 C14 H14 105.8
C13 C14 H14 105.8
C15 C14 H14 105.8
C14 C15 C16 103.8(3)
C14 C15 H15A 111.0
C16 C15 H15A 111.0
C14 C15 H15B 111.0
C16 C15 H15B 111.0
H15A C15 H15B 109.0
C15 C16 C17 106.8(3)
C15 C16 H16A 110.4
C17 C16 H16A 110.4
C15 C16 H16B 110.4
C17 C16 H16B 110.4
H16A C16 H16B 108.6
C16 C17 C20 115.5(3)
C16 C17 C13 102.3(3)
C20 C17 C13 118.8(3)
C16 C17 H17 106.4
C20 C17 H17 106.4
C13 C17 H17 106.4
C22 C20 C21 109.1(3)
C22 C20 C17 111.6(3)
C21 C20 C17 109.6(3)
C22 C20 H20 108.8
C21 C20 H20 108.8
C17 C20 H20 108.8
C20 C21 H21A 109.5
C20 C21 H21B 109.5
H21A C21 H21B 109.5
C20 C21 H21C 109.5
H21A C21 H21C 109.5
H21B C21 H21C 109.5
C23 C22 C20 115.7(4)
C23 C22 H22A 108.3
C20 C22 H22A 108.3
C23 C22 H22B 108.3
C20 C22 H22B 108.3
H22A C22 H22B 107.4
C24 C23 C22 114.8(4)
C24 C23 H23A 108.6
C22 C23 H23A 108.6
C24 C23 H23B 108.6
C22 C23 H23B 108.6
H23A C23 H23B 107.6
C23 C24 C25 114.9(6)
C23 C24 C25A 125.9(8)
C25 C24 C25A 16.3(7)
C23 C24 H24A 108.5
C25 C24 H24A 108.6
C25A C24 H24A 111.3
C23 C24 H24B 108.5
C25 C24 H24B 108.6
C25A C24 H24B 92.7
H24A C24 H24B 107.5
C26 C25 C24 115.2(7)
C26 C25 C27 109.4(9)
C24 C25 C27 109.3(8)
C26 C25 H25 107.5
C24 C25 H25 107.5
C27 C25 H25 107.5
C25 C26 H26A 109.5
C25 C26 H26B 109.5
H26A C26 H26B 109.5
C25 C26 H26C 109.5
H26A C26 H26C 109.5
H26B C26 H26C 109.5
C25 C27 H27A 109.5
C25 C27 H27B 109.5
H27A C27 H27B 109.5
C25 C27 H27C 109.5
H27A C27 H27C 109.5
H27B C27 H27C 109.5
C24 C25A C26A 106.5(10)
C24 C25A C27A 110.7(16)
C26A C25A C27A 113(2)
C24 C25A H25A 108.7
C26A C25A H25A 108.7
C27A C25A H25A 108.7
C25A C26A H26D 109.5
C25A C26A H26E 109.5
H26D C26A H26E 109.5
C25A C26A H26F 109.5
H26D C26A H26F 109.5
H26E C26A H26F 109.5
C25A C27A H27D 109.5
C25A C27A H27E 109.5
H27D C27A H27E 109.5
C25A C27A H27F 109.5
H27D C27A H27F 109.5
H27E C27A H27F 109.5
O1S C2S C3S 112.8(14)
O1S C2S H2SA 109.0
C3S C2S H2SA 109.0
O1S C2S H2SB 109.0
C3S C2S H2SB 109.0
H2SA C2S H2SB 107.8
C4S C3S C2S 123.9(16)
C4S C3S H3SA 106.4
C2S C3S H3SA 106.4
C4S C3S H3SB 106.4
C2S C3S H3SB 106.4
H3SA C3S H3SB 106.4
C3S C4S C5S 121.1(14)
C3S C4S H4SA 107.1
C5S C4S H4SA 107.1
C3S C4S H4SB 107.1
C5S C4S H4SB 107.1
H4SA C4S H4SB 106.8
C6S C5S C4S 119.2(14)
C6S C5S H5SA 107.5
C4S C5S H5SA 107.5
C6S C5S H5SB 107.5
C4S C5S H5SB 107.5
H5SA C5S H5SB 107.0
C5S C6S C7S 121.0(14)
C5S C6S H6SA 107.1
C7S C6S H6SA 107.1
C5S C6S H6SB 107.1
C7S C6S H6SB 107.1
H6SA C6S H6SB 106.8
C6S C7S H7SA 109.5
C6S C7S H7SB 109.5
H7SA C7S H7SB 109.5
C6S C7S H7SC 109.5
H7SA C7S H7SC 109.5
H7SB C7S H7SC 109.5

loop_
_geom_bond_atom_site_label_1
_geom_bond_atom_site_label_2
_geom_bond_distance
C1 C2 1.518(5)
C1 C10 1.556(5)
C1 H1A 0.9900
C1 H1B 0.9900
C2 C3 1.519(7)
C2 H2A 0.9900
C2 H2B 0.9900
C3 O1 1.434(5)
C3 C4 1.515(6)
C3 H3 1.0000
O1 H1C 0.850(11)
O1 H1D 0.852(10)
C4 C5 1.531(5)
C4 H4A 0.9900
C4 H4B 0.9900
C5 C6 1.323(6)
C5 C10 1.514(6)
C6 C7 1.505(5)
C6 H6 0.9500
C7 C8 1.524(5)
C7 H7A 0.9900
C7 H7B 0.9900
C8 C14 1.523(4)
C8 C9 1.542(4)
C8 H8 1.0000
C9 C11 1.534(5)
C9 C10 1.557(5)
C9 H9 1.0000
C10 C19 1.535(6)
C19 H19A 0.9800
C19 H19B 0.9800
C19 H19C 0.9800
C11 C12 1.552(4)
C11 H11A 0.9900
C11 H11B 0.9900
C12 C13 1.534(4)
C12 H12A 0.9900
C12 H12B 0.9900
C13 C14 1.531(5)
C13 C18 1.538(5)
C13 C17 1.561(5)
C18 H18A 0.9800
C18 H18B 0.9800
C18 H18C 0.9800
C14 C15 1.533(4)
C14 H14 1.0000
C15 C16 1.534(5)
C15 H15A 0.9900
C15 H15B 0.9900
C16 C17 1.548(5)
C16 H16A 0.9900
C16 H16B 0.9900
C17 C20 1.550(5)
C17 H17 1.0000
C20 C22 1.526(5)
C20 C21 1.538(6)
C20 H20 1.0000
C21 H21A 0.9800
C21 H21B 0.9800
C21 H21C 0.9800
C22 C23 1.513(6)
C22 H22A 0.9900
C22 H22B 0.9900
C23 C24 1.506(6)
C23 H23A 0.9900
C23 H23B 0.9900
C24 C25 1.515(10)
C24 C25A 1.520(10)
C24 H24A 0.9900
C24 H24B 0.9900
C25 C26 1.488(13)
C25 C27 1.581(14)
C25 H25 1.0000
C26 H26A 0.9800
C26 H26B 0.9800
C26 H26C 0.9800
C27 H27A 0.9800
C27 H27B 0.9800
C27 H27C 0.9800
C25A C26A 1.532(10)
C25A C27A 1.538(10)
C25A H25A 1.0000
C26A H26D 0.9800
C26A H26E 0.9800
C26A H26F 0.9800
C27A H27D 0.9800
C27A H27E 0.9800
C27A H27F 0.9800
O1S C2S 1.483(10)
O1S H1S 0.8400
C2S C3S 1.496(10)
C2S H2SA 0.9900
C2S H2SB 0.9900
C3S C4S 1.493(10)
C3S H3SA 0.9900
C3S H3SB 0.9900
C4S C5S 1.527(10)
C4S H4SA 0.9900
C4S H4SB 0.9900
C5S C6S 1.495(10)
C5S H5SA 0.9900
C5S H5SB 0.9900
C6S C7S 1.523(10)
C6S H6SA 0.9900
C6S H6SB 0.9900
C7S H7SA 0.9800
C7S H7SB 0.9800
C7S H7SC 0.9800
